data_4116681
loop_
_publ_author_name
'Roland A. Fischer'
'Markus M. Schulte'
'Jurij Weiss'
'Laszlo Zsolnai'
'Albrecht Jacobi'
'Gottfried Huttner'
'Gernot Frenking'
'Christian Boehme'
'Sergei F. Vyboishchikov'

_publ_section_title
;
 Transition Metal Coordinated Al(X)L2 and Ga(X)L2 Fragments
;
_journal_name_full 'Journal of the American Chemical Society'
_journal_page_first 1237
_journal_page_last 1248
_journal_paper_doi 10.1021/ja9716463
_journal_volume 120
_journal_year 1998
_chemical_formula_sum 'C11 H16 Cl Cr Ga N2 O5'
_chemical_formula_weight 413.43
_chemical_name_systematic
;                                                                          
       
 ?                                                                         
       
;
_space_group_IT_number 14
_symmetry_cell_setting monoclinic
_symmetry_space_group_name_Hall '-P 2yn'
_symmetry_space_group_name_H-M 'P 1 21/n 1'
_atom_sites_solution_hydrogens geom
_atom_sites_solution_primary direct
_atom_sites_solution_secondary difmap
_audit_creation_method SHELXL
_cell_angle_alpha 90.00
_cell_angle_beta 80.61(3)
_cell_angle_gamma 90.00
_cell_formula_units_Z 4
_cell_length_a 9.059(4)
_cell_length_b 16.084(7)
_cell_length_c 11.835(6)
_cell_measurement_temperature 293(2)
_cell_volume 1701.3(14)
_computing_structure_refinement 'SHELXL-93 (Sheldrick, 1993)'
_computing_structure_solution 'SHELXS-86 (Sheldrick, 1990)'
_diffrn_ambient_temperature 180
_diffrn_radiation_monochromator graphite
_diffrn_radiation_source 'fine-focus sealed tube'
_diffrn_radiation_type MoK\a
_diffrn_radiation_wavelength 0.71073
_diffrn_reflns_av_R_equivalents 0.0239
_diffrn_reflns_av_sigmaI/netI 0.0371
_diffrn_reflns_limit_h_max 10
_diffrn_reflns_limit_h_min -7
_diffrn_reflns_limit_k_max 19
_diffrn_reflns_limit_k_min -4
_diffrn_reflns_limit_l_max 14
_diffrn_reflns_limit_l_min -13
_diffrn_reflns_number 3169
_diffrn_reflns_theta_max 24.99
_diffrn_reflns_theta_min 2.16
_exptl_absorpt_coefficient_mu 2.397
_exptl_crystal_density_diffrn 1.614
_exptl_crystal_F_000 832
_exptl_crystal_size_max 0.30
_exptl_crystal_size_mid 0.35
_exptl_crystal_size_min 0.30
_refine_diff_density_max 1.119
_refine_diff_density_min -1.617
_refine_diff_density_rms 0.464
_refine_ls_extinction_method none
_refine_ls_goodness_of_fit_all 1.242
_refine_ls_goodness_of_fit_obs 1.291
_refine_ls_matrix_type full
_refine_ls_number_parameters 196
_refine_ls_number_reflns 2973
_refine_ls_number_restraints 0
_refine_ls_restrained_S_all 1.242
_refine_ls_restrained_S_obs 1.291
_refine_ls_R_factor_all 0.0476
_refine_ls_R_factor_obs 0.0368
_refine_ls_shift/esd_max 0.075
_refine_ls_shift/esd_mean 0.010
_refine_ls_structure_factor_coef Fsqd
_refine_ls_weighting_details 'w=1/[\s^2^(Fo^2^)+(0.0646P)^2^+0.0000P] where P=(Fo^2^+2Fc^2^)/3'
_refine_ls_weighting_scheme calc
_refine_ls_wR_factor_all 0.1176
_refine_ls_wR_factor_obs 0.1113
_reflns_number_observed 2496
_reflns_number_total 2973
_reflns_observed_criterion >2sigma(I)
_cod_data_source_file ja9716463_1.cif
_cod_data_source_block fite
_cod_depositor_comments
;
The following automatic conversions were performed:

'_refine_ls_weighting_scheme' value 'calc
w=1/[\s^2^(Fo^2^)+(0.0646P)^2^+0.0000P] where P=(Fo^2^+2Fc^2^)/3' was
changed to 'calc'. New tag '_refine_ls_weighting_details' was
created. The value of the new tag was set to
'w=1/[\s^2^(Fo^2^)+(0.0646P)^2^+0.0000P] where P=(Fo^2^+2Fc^2^)/3'.

Automatic conversion script
Id: cif_fix_values 3143 2015-03-26 13:38:13Z robertas 
;
_cod_database_code 4116681

loop_
_symmetry_equiv_pos_as_xyz
'x, y, z'
'-x+1/2, y+1/2, -z+1/2'
'-x, -y, -z'
'x-1/2, -y-1/2, z-1/2'

loop_
_atom_site_aniso_label
_atom_site_aniso_U_11
_atom_site_aniso_U_22
_atom_site_aniso_U_33
_atom_site_aniso_U_23
_atom_site_aniso_U_13
_atom_site_aniso_U_12
Cr1 0.0181(3) 0.0271(3) 0.0244(3) -0.0001(2) -0.0053(2) 0.0012(2)
Ga1 0.0175(2) 0.0288(3) 0.0209(3) 0.0037(2) 0.0007(2) 0.0032(2)
Cl1 0.0393(6) 0.0788(9) 0.0237(5) 0.0079(5) 0.0092(4) 0.0192(6)
O1 0.036(2) 0.059(2) 0.035(2) -0.0030(15) 0.0038(15) 0.008(2)
O2 0.043(2) 0.044(2) 0.050(2) 0.0014(15) -0.0073(15) -0.017(2)
O3 0.045(2) 0.050(2) 0.041(2) 0.0001(15) -0.0195(15) 0.014(2)
O4 0.030(2) 0.088(3) 0.051(2) -0.027(2) -0.001(2) 0.012(2)
O5 0.049(2) 0.039(2) 0.068(2) 0.005(2) -0.012(2) -0.017(2)
N1 0.032(2) 0.030(2) 0.050(2) 0.013(2) 0.011(2) 0.008(2)
N2 0.022(2) 0.049(2) 0.025(2) 0.0002(15) -0.0047(13) 0.004(2)
C1 0.024(2) 0.035(2) 0.031(2) 0.002(2) -0.006(2) -0.001(2)
C2 0.022(2) 0.041(2) 0.026(2) -0.003(2) -0.003(2) 0.001(2)
C3 0.025(2) 0.036(2) 0.032(2) -0.004(2) -0.005(2) 0.005(2)
C4 0.023(2) 0.042(2) 0.039(2) -0.008(2) -0.009(2) 0.000(2)
C5 0.028(2) 0.036(2) 0.035(2) 0.008(2) -0.007(2) -0.001(2)
C6 0.033(2) 0.048(3) 0.054(3) 0.018(2) 0.009(2) 0.019(2)
C7 0.028(2) 0.079(4) 0.040(3) 0.015(2) -0.002(2) 0.018(2)
C8 0.056(3) 0.033(3) 0.093(4) -0.011(3) -0.003(3) 0.010(2)
C9 0.057(3) 0.047(3) 0.101(5) 0.042(3) 0.033(3) 0.019(3)
C10 0.036(3) 0.100(5) 0.057(3) -0.034(3) -0.015(2) 0.001(3)
C11 0.021(2) 0.062(3) 0.039(2) 0.011(2) -0.002(2) -0.004(2)

loop_
_atom_site_label
_atom_site_type_symbol
_atom_site_fract_x
_atom_site_fract_y
_atom_site_fract_z
_atom_site_U_iso_or_equiv
_atom_site_thermal_displace_type
_atom_site_occupancy
_atom_site_calc_flag
_atom_site_refinement_flags
Cr1 Cr 0.65479(6) 0.59698(4) 0.81923(5) 0.0230(2) Uani 1 d .
Ga1 Ga 0.52026(4) 0.66397(3) 0.67970(3) 0.0228(2) Uani 1 d .
Cl1 Cl 0.61028(13) 0.65792(8) 0.48936(9) 0.0489(3) Uani 1 d .
O1 O 0.4247(4) 0.6688(2) 1.0126(3) 0.0443(8) Uani 1 d .
O2 O 0.8478(4) 0.7532(2) 0.8034(3) 0.0458(8) Uani 1 d .
O3 O 0.8086(4) 0.5112(2) 0.9958(3) 0.0439(8) Uani 1 d .
O4 O 0.8761(3) 0.5318(3) 0.6166(3) 0.0566(10) Uani 1 d .
O5 O 0.4644(4) 0.4445(2) 0.7901(3) 0.0519(9) Uani 1 d .
N1 N 0.4467(4) 0.7921(2) 0.6880(3) 0.0393(9) Uani 1 d .
N2 N 0.2926(4) 0.6389(2) 0.6638(3) 0.0319(8) Uani 1 d .
C1 C 0.5102(4) 0.6412(3) 0.9388(3) 0.0296(9) Uani 1 d .
C2 C 0.7720(4) 0.6954(3) 0.8110(3) 0.0295(9) Uani 1 d .
C3 C 0.7518(4) 0.5440(3) 0.9266(3) 0.0312(9) Uani 1 d .
C4 C 0.7918(4) 0.5566(3) 0.6923(4) 0.0342(10) Uani 1 d .
C5 C 0.5344(5) 0.5020(3) 0.8029(3) 0.0328(9) Uani 1 d .
C6 C 0.2814(5) 0.7909(3) 0.6837(4) 0.0467(12) Uani 1 d .
H6A H 0.2261(5) 0.7889(3) 0.7611(4) 0.071(9) Uiso 1 calc R
H6B H 0.2539(5) 0.8418(3) 0.6481(4) 0.071(9) Uiso 1 calc R
C7 C 0.2393(5) 0.7175(4) 0.6174(4) 0.0493(13) Uani 1 d .
H7A H 0.1314(5) 0.7155(4) 0.6222(4) 0.071(9) Uiso 1 calc R
H7B H 0.2834(5) 0.7233(4) 0.5374(4) 0.071(9) Uiso 1 calc R
C8 C 0.4727(7) 0.8316(3) 0.7962(5) 0.062(2) Uani 1 d .
H8A H 0.5784(7) 0.8354(18) 0.7968(13) 0.065(5) Uiso 1 calc R
H8B H 0.4270(31) 0.7985(11) 0.8600(5) 0.065(5) Uiso 1 calc R
H8C H 0.4297(32) 0.8862(8) 0.8019(14) 0.065(5) Uiso 1 calc R
C9 C 0.5263(7) 0.8408(3) 0.5882(6) 0.073(2) Uani 1 d .
H9A H 0.5065(30) 0.8164(13) 0.5181(6) 0.065(5) Uiso 1 calc R
H9B H 0.6320(8) 0.8399(18) 0.5893(17) 0.065(5) Uiso 1 calc R
H9C H 0.4913(28) 0.8972(6) 0.5932(17) 0.065(5) Uiso 1 calc R
C10 C 0.2772(6) 0.5676(4) 0.5834(5) 0.063(2) Uani 1 d .
H10A H 0.3283(32) 0.5810(9) 0.5081(8) 0.065(5) Uiso 1 calc R
H10B H 0.1732(6) 0.5580(14) 0.5808(23) 0.065(5) Uiso 1 calc R
H10C H 0.3203(33) 0.5183(6) 0.6103(16) 0.065(5) Uiso 1 calc R
C11 C 0.2034(5) 0.6186(3) 0.7785(4) 0.0408(11) Uani 1 d .
H11A H 0.2207(28) 0.6602(11) 0.8330(7) 0.065(5) Uiso 1 calc R
H11B H 0.2334(26) 0.5653(9) 0.8032(13) 0.065(5) Uiso 1 calc R
H11C H 0.0989(5) 0.6173(20) 0.7728(7) 0.065(5) Uiso 1 calc R

loop_
_atom_type_symbol
_atom_type_description
_atom_type_scat_dispersion_real
_atom_type_scat_dispersion_imag
_atom_type_scat_source
C C 0.0033 0.0016 'International Tables Vol C Tables 4.2.6.8 and 6.1.1.4'
H H 0.0000 0.0000 'International Tables Vol C Tables 4.2.6.8 and 6.1.1.4'
N N 0.0061 0.0033 'International Tables Vol C Tables 4.2.6.8 and 6.1.1.4'
O O 0.0106 0.0060 'International Tables Vol C Tables 4.2.6.8 and 6.1.1.4'
Cl Cl 0.1484 0.1585 'International Tables Vol C Tables 4.2.6.8 and 6.1.1.4'
Ga Ga 0.2307 1.6083 'International Tables Vol C Tables 4.2.6.8 and 6.1.1.4'
Cr Cr 0.3209 0.6236 'International Tables Vol C Tables 4.2.6.8 and 6.1.1.4'

loop_
_geom_angle_atom_site_label_1
_geom_angle_atom_site_label_2
_geom_angle_atom_site_label_3
_geom_angle
C3 Cr1 C4 93.6(2)
C3 Cr1 C1 90.4(2)
C4 Cr1 C1 175.9(2)
C3 Cr1 C2 95.4(2)
C4 Cr1 C2 87.5(2)
C1 Cr1 C2 92.2(2)
C3 Cr1 C5 92.5(2)
C4 Cr1 C5 87.5(2)
C1 Cr1 C5 92.3(2)
C2 Cr1 C5 170.9(2)
C3 Cr1 Ga1 178.21(13)
C4 Cr1 Ga1 87.13(13)
C1 Cr1 Ga1 88.80(13)
C2 Cr1 Ga1 86.23(12)
C5 Cr1 Ga1 85.89(13)
N2 Ga1 N1 83.64(15)
N2 Ga1 Cl1 95.75(10)
N1 Ga1 Cl1 98.29(10)
N2 Ga1 Cr1 124.59(10)
N1 Ga1 Cr1 124.77(11)
Cl1 Ga1 Cr1 120.76(5)
C8 N1 C9 109.5(4)
C8 N1 C6 109.5(4)
C9 N1 C6 109.4(4)
C8 N1 Ga1 110.9(3)
C9 N1 Ga1 110.9(3)
C6 N1 Ga1 106.7(3)
C7 N2 C11 111.1(3)
C7 N2 C10 110.1(4)
C11 N2 C10 108.3(4)
C7 N2 Ga1 104.3(3)
C11 N2 Ga1 110.3(2)
C10 N2 Ga1 112.8(3)
O1 C1 Cr1 178.5(3)
O2 C2 Cr1 177.2(4)
O3 C3 Cr1 178.1(4)
O4 C4 Cr1 179.0(4)
O5 C5 Cr1 178.1(4)
C7 C6 N1 111.5(4)
N2 C7 C6 110.4(4)

loop_
_geom_bond_atom_site_label_1
_geom_bond_atom_site_label_2
_geom_bond_distance
Cr1 C3 1.865(4)
Cr1 C4 1.900(4)
Cr1 C1 1.902(4)
Cr1 C2 1.900(4)
Cr1 C5 1.905(4)
Cr1 Ga1 2.4555(11)
Ga1 N2 2.140(3)
Ga1 N1 2.163(4)
Ga1 Cl1 2.269(2)
O1 C1 1.157(5)
O2 C2 1.151(5)
O3 C3 1.162(5)
O4 C4 1.150(5)
O5 C5 1.146(5)
N1 C8 1.482(7)
N1 C9 1.501(6)
N1 C6 1.507(6)
N2 C7 1.490(6)
N2 C11 1.498(5)
N2 C10 1.512(6)
C6 C7 1.501(8)

loop_
_geom_torsion_atom_site_label_1
_geom_torsion_atom_site_label_2
_geom_torsion_atom_site_label_3
_geom_torsion_atom_site_label_4
_geom_torsion
C3 Cr1 Ga1 N2 4.8(41)
C4 Cr1 Ga1 N2 119.9(2)
C1 Cr1 Ga1 N2 -60.2(2)
C2 Cr1 Ga1 N2 -152.5(2)
C5 Cr1 Ga1 N2 32.2(2)
C3 Cr1 Ga1 N1 113.2(40)
C4 Cr1 Ga1 N1 -131.8(2)
C1 Cr1 Ga1 N1 48.2(2)
C2 Cr1 Ga1 N1 -44.1(2)
C5 Cr1 Ga1 N1 140.5(2)
C3 Cr1 Ga1 Cl1 -118.7(40)
C4 Cr1 Ga1 Cl1 -3.65(14)
C1 Cr1 Ga1 Cl1 176.30(13)
C2 Cr1 Ga1 Cl1 84.03(13)
C5 Cr1 Ga1 Cl1 -91.35(14)
N2 Ga1 N1 C8 121.7(3)
Cl1 Ga1 N1 C8 -143.4(3)
Cr1 Ga1 N1 C8 -6.5(4)
N2 Ga1 N1 C9 -116.5(4)
Cl1 Ga1 N1 C9 -21.6(4)
Cr1 Ga1 N1 C9 115.3(4)
N2 Ga1 N1 C6 2.5(3)
Cl1 Ga1 N1 C6 97.4(3)
Cr1 Ga1 N1 C6 -125.7(3)
N1 Ga1 N2 C7 23.9(3)
Cl1 Ga1 N2 C7 -73.8(3)
Cr1 Ga1 N2 C7 152.3(2)
N1 Ga1 N2 C11 -95.4(3)
Cl1 Ga1 N2 C11 166.8(3)
Cr1 Ga1 N2 C11 32.9(3)
N1 Ga1 N2 C10 143.4(3)
Cl1 Ga1 N2 C10 45.7(3)
Cr1 Ga1 N2 C10 -88.3(3)
C3 Cr1 C1 O1 54.4(148)
C4 Cr1 C1 O1 -126.4(140)
C2 Cr1 C1 O1 -41.0(148)
C5 Cr1 C1 O1 147.0(148)
Ga1 Cr1 C1 O1 -127.2(148)
C3 Cr1 C2 O2 73.9(71)
C4 Cr1 C2 O2 -19.5(71)
C1 Cr1 C2 O2 164.5(71)
C5 Cr1 C2 O2 -76.4(73)
Ga1 Cr1 C2 O2 -106.8(71)
C4 Cr1 C3 O3 -161.3(113)
C1 Cr1 C3 O3 18.7(113)
C2 Cr1 C3 O3 110.9(113)
C5 Cr1 C3 O3 -73.6(113)
Ga1 Cr1 C3 O3 -46.3(142)
C3 Cr1 C4 O4 -10.5(216)
C1 Cr1 C4 O4 170.4(1000)
C2 Cr1 C4 O4 84.8(216)
C5 Cr1 C4 O4 -102.9(216)
Ga1 Cr1 C4 O4 171.1(1000)
C3 Cr1 C5 O5 -106.9(113)
C4 Cr1 C5 O5 -13.4(113)
C1 Cr1 C5 O5 162.6(113)
C2 Cr1 C5 O5 43.5(119)
Ga1 Cr1 C5 O5 73.9(113)
C8 N1 C6 C7 -149.5(4)
C9 N1 C6 C7 90.5(5)
Ga1 N1 C6 C7 -29.5(4)
C11 N2 C7 C6 71.2(4)
C10 N2 C7 C6 -168.9(4)
Ga1 N2 C7 C6 -47.7(4)
N1 C6 C7 N2 53.9(5)
